data_7020079
loop_
_publ_author_name
'McAnaw, Amelia'
'Elena Lopez, Maria'
'Scott, Greig'
'Ellis, David'
'McKay, David'
'Rosair, Georgina M.'
'Welch, Alan J.'

_publ_section_title
;
 Untethered 4,1,2-MC(2)B(10) supraicosahedral metallacarboranes, their
 C,C'-dimethyl 4,1,6-, 4,1,8- and 4,1,12-MC(2)B(10) analogues, and DFT
 study of the (4,)1,2- to (4,)1,6-isomerisations of C(2)B(11) carboranes
 and MC(2)B(10) metallacarboranes.
;
_journal_issue 36
_journal_name_full 'Dalton transactions (Cambridge, England : 2003)'
_journal_page_first 10957
_journal_page_last 10969
_journal_paper_doi 10.1039/c2dt31283b
_journal_volume 41
_journal_year 2012
_chemical_formula_moiety 'C9 H21 B10 Co'
_chemical_formula_sum 'C9 H21 B10 Co'
_chemical_formula_weight 296.29
_space_group_IT_number 33
_symmetry_cell_setting orthorhombic
_symmetry_space_group_name_Hall 'P 2c -2n'
_symmetry_space_group_name_H-M 'P n a 21'
_atom_sites_solution_hydrogens geom
_atom_sites_solution_primary direct
_atom_sites_solution_secondary difmap
_audit_creation_method SHELXL-97
_audit_update_record
;
2011-12-07 # Formatted by publCIF
;
_cell_angle_alpha 90.00
_cell_angle_beta 90.00
_cell_angle_gamma 90.00
_cell_formula_units_Z 4
_cell_length_a 15.2177(7)
_cell_length_b 12.1849(6)
_cell_length_c 7.9480(4)
_cell_measurement_reflns_used 9970
_cell_measurement_temperature 100(2)
_cell_measurement_theta_max 29.46
_cell_measurement_theta_min 2.68
_cell_volume 1473.77(12)
_computing_cell_refinement 'Bruker APEX2'
_computing_data_collection 'Bruker APEX2'
_computing_data_reduction 'Bruker SAINT'
_computing_molecular_graphics 'Bruker SHELXTL'
_computing_publication_material 'Bruker SHELXTL'
_computing_structure_refinement 'SHELXL-97 (Sheldrick, 2008)'
_computing_structure_solution 'SHELXS-97 (Sheldrick, 2008)'
_diffrn_ambient_temperature 100(2)
_diffrn_measured_fraction_theta_full 0.999
_diffrn_measured_fraction_theta_max 0.956
_diffrn_measurement_device_type 'CCD area detector'
_diffrn_measurement_method 'phi and omega scans'
_diffrn_radiation_monochromator graphite
_diffrn_radiation_source 'fine-focus sealed tube'
_diffrn_radiation_type MoK\a
_diffrn_radiation_wavelength 0.71073
_diffrn_reflns_av_R_equivalents 0.0339
_diffrn_reflns_av_sigmaI/netI 0.0364
_diffrn_reflns_limit_h_max 22
_diffrn_reflns_limit_h_min -22
_diffrn_reflns_limit_k_max 17
_diffrn_reflns_limit_k_min -17
_diffrn_reflns_limit_l_max 11
_diffrn_reflns_limit_l_min -11
_diffrn_reflns_number 33584
_diffrn_reflns_theta_full 25.00
_diffrn_reflns_theta_max 32.34
_diffrn_reflns_theta_min 2.68
_exptl_absorpt_coefficient_mu 1.138
_exptl_absorpt_correction_T_max 0.779
_exptl_absorpt_correction_T_min 0.663
_exptl_absorpt_correction_type multi-scan
_exptl_absorpt_process_details 'SADABS (Bruker, 2002)'
_exptl_crystal_colour red
_exptl_crystal_density_diffrn 1.335
_exptl_crystal_density_method 'not measured'
_exptl_crystal_description PLATE
_exptl_crystal_F_000 608
_exptl_crystal_size_max 0.55
_exptl_crystal_size_mid 0.54
_exptl_crystal_size_min 0.22
_refine_diff_density_max 1.025
_refine_diff_density_min -0.609
_refine_diff_density_rms 0.102
_refine_ls_abs_structure_details 'Flack H D (1983), Acta Cryst. A39, 876-881'
_refine_ls_abs_structure_Flack 0.06(3)
_refine_ls_extinction_method none
_refine_ls_goodness_of_fit_ref 1.033
_refine_ls_hydrogen_treatment mixed
_refine_ls_matrix_type full
_refine_ls_number_parameters 201
_refine_ls_number_reflns 4903
_refine_ls_number_restraints 2
_refine_ls_restrained_S_all 1.033
_refine_ls_R_factor_all 0.0752
_refine_ls_R_factor_gt 0.0463
_refine_ls_shift/su_max 0.001
_refine_ls_shift/su_mean 0.000
_refine_ls_structure_factor_coef Fsqd
_refine_ls_weighting_details 'calc w=1/[\s^2^(Fo^2^)+(0.0378P)^2^+3.2937P] where P=(Fo^2^+2Fc^2^)/3'
_refine_ls_weighting_scheme calc
_refine_ls_wR_factor_gt 0.1053
_refine_ls_wR_factor_ref 0.1208
_reflns_number_gt 3752
_reflns_number_total 4903
_reflns_threshold_expression >2sigma(I)
_cod_data_source_file c2dt31283b.txt
_cod_data_source_block x81633
_cod_original_sg_symbol_H-M Pna2(1)
_cod_database_code 7020079

loop_
_symmetry_equiv_pos_as_xyz
'x, y, z'
'-x, -y, z+1/2'
'x+1/2, -y+1/2, z'
'-x+1/2, y+1/2, z+1/2'

loop_
_atom_site_label
_atom_site_type_symbol
_atom_site_fract_x
_atom_site_fract_y
_atom_site_fract_z
_atom_site_U_iso_or_equiv
_atom_site_adp_type
_atom_site_occupancy
_atom_site_symmetry_multiplicity
_atom_site_calc_flag
_atom_site_refinement_flags
Co4 Co 0.85002(2) 0.10990(3) 0.83345(9) 0.01927(9) Uani 1 1 d .
C1 C 0.8458(2) 0.2167(3) 1.0316(5) 0.0210(7) Uani 1 1 d .
B2 B 0.8049(3) 0.2793(3) 0.8831(5) 0.0259(8) Uani 1 1 d .
H2 H 0.741(3) 0.306(3) 0.895(5) 0.031 Uiso 1 1 d .
B3 B 0.9362(4) 0.1688(5) 1.0398(8) 0.0366(13) Uani 1 1 d .
H3 H 0.9495 0.1220 1.1583 0.044 Uiso 1 1 calc R
B5 B 0.9155(3) 0.3298(4) 0.9927(7) 0.0323(10) Uani 1 1 d D
H5 H 0.906(3) 0.377(3) 1.104(4) 0.039 Uiso 1 1 d D
B6 B 0.8453(4) 0.2505(4) 0.6747(6) 0.0359(12) Uani 1 1 d .
H6 H 0.813(3) 0.249(4) 0.588(6) 0.043 Uiso 1 1 d .
B7 B 0.9919(3) 0.1269(3) 0.8491(10) 0.0374(12) Uani 1 1 d .
H7 H 1.031(3) 0.049(3) 0.822(9) 0.045 Uiso 1 1 d .
B8 B 1.0215(4) 0.2524(6) 0.9540(9) 0.0479(16) Uani 1 1 d .
H8 H 1.0798 0.2628 1.0386 0.057 Uiso 1 1 calc R
B9 B 0.8807(4) 0.3706(4) 0.7784(6) 0.0401(11) Uani 1 1 d .
H9 H 0.851(3) 0.449(4) 0.746(6) 0.048 Uiso 1 1 d .
B10 B 0.9430(4) 0.1636(5) 0.6563(7) 0.0311(11) Uani 1 1 d .
H10 H 0.954(3) 0.118(4) 0.536(6) 0.037 Uiso 1 1 d .
B11 B 0.9926(3) 0.3574(3) 0.8289(10) 0.0431(11) Uani 1 1 d .
H11 H 1.0332 0.4339 0.8384 0.052 Uiso 1 1 calc R
C12 C 0.9506(4) 0.3028(4) 0.6473(6) 0.0422(11) Uani 1 1 d .
B13 B 1.0352(4) 0.2347(5) 0.7342(8) 0.0356(12) Uani 1 1 d .
H13 H 1.1013 0.2279 0.6731 0.043 Uiso 1 1 calc R
C11 C 0.7915(3) 0.2078(4) 1.1912(5) 0.0344(8) Uani 1 1 d .
H7A H 0.7290 0.2066 1.1621 0.052 Uiso 1 1 calc R
H7B H 0.8036 0.2710 1.2638 0.052 Uiso 1 1 calc R
H7C H 0.8069 0.1400 1.2506 0.052 Uiso 1 1 calc R
C41 C 0.7480(4) 0.0337(5) 0.7157(8) 0.060(2) Uani 1 1 d .
H41 H 0.7088 0.0677 0.6292 0.072 Uiso 1 1 calc R
C42 C 0.8259(5) -0.0201(5) 0.6833(8) 0.059(2) Uani 1 1 d .
H42 H 0.8521 -0.0330 0.5696 0.071 Uiso 1 1 calc R
C43 C 0.8603(2) -0.0583(3) 0.8377(14) 0.0463(10) Uani 1 1 d .
H43 H 0.9152 -0.1021 0.8541 0.056 Uiso 1 1 calc R
C44 C 0.8020(3) -0.0254(4) 0.9614(7) 0.0368(10) Uani 1 1 d .
H44 H 0.8088 -0.0393 1.0847 0.044 Uiso 1 1 calc R
C45 C 0.7331(3) 0.0329(4) 0.8868(7) 0.0422(13) Uani 1 1 d .
H45 H 0.6815 0.0659 0.9462 0.051 Uiso 1 1 calc R
C121 C 0.9721(4) 0.3545(4) 0.4768(6) 0.0510(12) Uani 1 1 d .
H12A H 1.0133 0.4155 0.4928 0.076 Uiso 1 1 calc R
H12B H 0.9180 0.3820 0.4249 0.076 Uiso 1 1 calc R
H12C H 0.9989 0.2992 0.4033 0.076 Uiso 1 1 calc R

loop_
_atom_site_aniso_label
_atom_site_aniso_U_11
_atom_site_aniso_U_22
_atom_site_aniso_U_33
_atom_site_aniso_U_23
_atom_site_aniso_U_13
_atom_site_aniso_U_12
Co4 0.01768(15) 0.01777(15) 0.02236(17) -0.0029(3) 0.0009(3) -0.00344(13)
C1 0.0181(14) 0.0218(16) 0.0231(17) -0.0046(14) -0.0049(13) 0.0036(13)
B2 0.0312(19) 0.0269(18) 0.0195(16) -0.0043(13) -0.0040(14) 0.0037(15)
B3 0.044(3) 0.030(2) 0.036(3) 0.002(2) -0.016(2) -0.010(2)
B5 0.035(2) 0.027(2) 0.035(2) -0.0001(18) -0.0118(19) -0.0067(17)
B6 0.062(3) 0.024(2) 0.022(2) 0.0011(18) -0.002(2) -0.012(2)
B7 0.0261(16) 0.0367(19) 0.049(3) 0.008(3) -0.009(3) -0.0031(14)
B8 0.039(3) 0.047(3) 0.058(3) -0.007(3) -0.015(3) -0.024(3)
B9 0.069(3) 0.0236(18) 0.028(2) 0.0025(15) -0.007(2) -0.013(2)
B10 0.027(2) 0.034(2) 0.033(3) 0.001(2) 0.0058(19) -0.0055(19)
B11 0.049(2) 0.0337(18) 0.047(2) -0.020(3) 0.023(4) -0.0184(17)
C12 0.064(3) 0.033(2) 0.030(2) 0.0005(17) 0.006(2) -0.024(2)
B13 0.035(3) 0.032(2) 0.040(3) -0.002(2) -0.002(2) -0.003(2)
C11 0.039(2) 0.045(2) 0.0193(16) -0.0039(16) 0.0021(15) -0.0060(17)
C41 0.070(4) 0.042(3) 0.068(4) 0.019(3) -0.046(3) -0.036(3)
C42 0.089(5) 0.047(3) 0.042(3) -0.027(2) 0.022(3) -0.048(3)
C43 0.0312(16) 0.0203(13) 0.087(3) -0.020(3) 0.003(4) -0.0028(12)
C44 0.051(3) 0.0208(17) 0.039(2) 0.0035(17) 0.000(2) -0.0149(19)
C45 0.0202(16) 0.0264(18) 0.080(4) 0.007(2) 0.0045(19) -0.0074(14)
C121 0.062(3) 0.047(2) 0.044(3) 0.017(2) -0.004(2) -0.006(2)

loop_
_atom_type_symbol
_atom_type_description
_atom_type_scat_dispersion_real
_atom_type_scat_dispersion_imag
_atom_type_scat_source
C C 0.0033 0.0016 'International Tables Vol C Tables 4.2.6.8 and 6.1.1.4'
H H 0.0000 0.0000 'International Tables Vol C Tables 4.2.6.8 and 6.1.1.4'
B B 0.0013 0.0007 'International Tables Vol C Tables 4.2.6.8 and 6.1.1.4'
Co Co 0.3494 0.9721 'International Tables Vol C Tables 4.2.6.8 and 6.1.1.4'

loop_
_geom_angle_atom_site_label_1
_geom_angle_atom_site_label_2
_geom_angle_atom_site_label_3
_geom_angle
C42 Co4 C41 39.8(3)
C42 Co4 C1 161.9(2)
C41 Co4 C1 128.4(3)
C42 Co4 C43 40.6(3)
C41 Co4 C43 67.1(3)
C1 Co4 C43 128.6(3)
C42 Co4 C45 66.8(2)
C41 Co4 C45 39.4(3)
C1 Co4 C45 96.02(19)
C43 Co4 C45 66.87(18)
C42 Co4 C44 66.49(19)
C41 Co4 C44 66.0(2)
C1 Co4 C44 96.75(19)
C43 Co4 C44 39.2(3)
C45 Co4 C44 39.6(2)
C42 Co4 B10 88.3(2)
C41 Co4 B10 110.3(3)
C1 Co4 B10 109.8(2)
C43 Co4 B10 105.7(3)
C45 Co4 B10 149.7(2)
C44 Co4 B10 144.6(2)
C42 Co4 B6 106.0(3)
C41 Co4 B6 93.9(2)
C1 Co4 B6 86.7(2)
C43 Co4 B6 144.6(3)
C45 Co4 B6 117.4(2)
C44 Co4 B6 156.9(2)
B10 Co4 B6 51.3(2)
C42 Co4 B7 106.8(3)
C41 Co4 B7 145.8(3)
C1 Co4 B7 85.7(2)
C43 Co4 B7 91.08(15)
C45 Co4 B7 153.1(2)
C44 Co4 B7 113.5(2)
B10 Co4 B7 48.6(3)
B6 Co4 B7 89.5(2)
C42 Co4 B2 141.5(3)
C41 Co4 B2 105.7(2)
C1 Co4 B2 42.12(14)
C43 Co4 B2 162.1(2)
C45 Co4 B2 96.93(17)
C44 Co4 B2 123.09(19)
B10 Co4 B2 92.18(19)
B6 Co4 B2 48.99(18)
B7 Co4 B2 102.07(16)
C42 Co4 B3 143.0(3)
C41 Co4 B3 159.7(3)
C1 Co4 B3 40.8(2)
C43 Co4 B3 105.4(3)
C45 Co4 B3 120.5(2)
C44 Co4 B3 95.9(2)
B10 Co4 B3 89.80(18)
B6 Co4 B3 101.4(2)
B7 Co4 B3 48.7(3)
B2 Co4 B3 75.49(19)
B3 C1 C11 115.9(4)
B3 C1 B2 126.8(4)
C11 C1 B2 117.2(3)
B3 C1 B5 76.1(3)
C11 C1 B5 122.0(3)
B2 C1 B5 73.8(3)
B3 C1 Co4 75.9(3)
C11 C1 Co4 128.0(3)
B2 C1 Co4 74.7(2)
B5 C1 Co4 110.1(3)
C1 B2 B6 118.1(3)
C1 B2 B9 113.6(3)
B6 B2 B9 58.6(2)
C1 B2 B5 58.3(2)
B6 B2 B5 100.0(3)
B9 B2 B5 58.1(3)
C1 B2 Co4 63.14(19)
B6 B2 Co4 63.1(2)
B9 B2 Co4 107.1(3)
B5 B2 Co4 96.0(2)
C1 B2 H2 118(2)
B6 B2 H2 118(2)
B9 B2 H2 117(2)
B5 B2 H2 131(2)
Co4 B2 H2 127(2)
C1 B3 B8 115.4(5)
C1 B3 B7 120.3(4)
B8 B3 B7 60.1(3)
C1 B3 B5 58.0(3)
B8 B3 B5 59.3(3)
B7 B3 B5 101.1(4)
C1 B3 Co4 63.3(2)
B8 B3 Co4 109.4(4)
B7 B3 Co4 64.3(2)
B5 B3 Co4 94.9(3)
C1 B3 H3 113.7
B8 B3 H3 118.7
B7 B3 H3 118.4
B5 B3 H3 132.7
Co4 B3 H3 124.3
C1 B5 B11 132.1(3)
C1 B5 B9 101.5(3)
B11 B5 B9 57.8(3)
C1 B5 B8 98.7(3)
B11 B5 B8 54.2(3)
B9 B5 B8 103.2(4)
C1 B5 B2 47.8(2)
B11 B5 B2 107.2(4)
B9 B5 B2 55.9(2)
B8 B5 B2 119.7(3)
C1 B5 B3 45.9(2)
B11 B5 B3 102.4(3)
B9 B5 B3 118.4(3)
B8 B5 B3 54.1(3)
B2 B5 B3 85.0(3)
C1 B5 H5 101(3)
B11 B5 H5 127(3)
B9 B5 H5 125(3)
B8 B5 H5 121(3)
B2 B5 H5 114(3)
B3 B5 H5 113(2)
C12 B6 B9 58.2(3)
C12 B6 B2 111.0(3)
B9 B6 B2 60.9(3)
C12 B6 B10 56.9(3)
B9 B6 B10 105.6(4)
B2 B6 B10 117.6(4)
C12 B6 Co4 109.8(4)
B9 B6 Co4 112.4(3)
B2 B6 Co4 67.9(2)
B10 B6 Co4 63.5(2)
C12 B6 H6 116(3)
B9 B6 H6 125(4)
B2 B6 H6 124(4)
B10 B6 H6 113(4)
Co4 B6 H6 119(3)
B13 B7 B10 60.6(4)
B13 B7 B8 60.3(3)
B10 B7 B8 107.1(4)
B13 B7 B3 114.0(4)
B10 B7 B3 117.3(3)
B8 B7 B3 59.3(4)
B13 B7 Co4 114.9(3)
B10 B7 Co4 63.5(2)
B8 B7 Co4 110.9(3)
B3 B7 Co4 67.0(2)
B13 B7 H7 109(3)
B10 B7 H7 106(3)
B8 B7 H7 131(2)
B3 B7 H7 130(3)
Co4 B7 H7 116(2)
B11 B8 B13 62.6(4)
B11 B8 B3 118.1(5)
B13 B8 B3 113.1(5)
B11 B8 B7 107.9(5)
B13 B8 B7 57.9(4)
B3 B8 B7 60.6(3)
B11 B8 B5 59.6(3)
B13 B8 B5 108.7(5)
B3 B8 B5 66.6(3)
B7 B8 B5 106.6(3)
B11 B8 H8 118.4
B13 B8 H8 120.8
B3 B8 H8 114.3
B7 B8 H8 125.0
B5 B8 H8 121.4
C12 B9 B11 59.3(3)
C12 B9 B6 60.2(3)
B11 B9 B6 109.1(4)
C12 B9 B2 112.5(3)
B11 B9 B2 117.2(4)
B6 B9 B2 60.6(3)
C12 B9 B5 104.7(4)
B11 B9 B5 59.2(3)
B6 B9 B5 107.1(3)
B2 B9 B5 66.0(2)
C12 B9 H9 123(3)
B11 B9 H9 122(3)
B6 B9 H9 120(3)
B2 B9 H9 113(3)
B5 B9 H9 125(3)
C12 B10 B7 105.1(4)
C12 B10 B13 58.0(3)
B7 B10 B13 58.8(3)
C12 B10 B6 58.8(3)
B7 B10 B6 114.8(4)
B13 B10 B6 109.5(4)
C12 B10 Co4 112.6(3)
B7 B10 Co4 67.8(2)
B13 B10 Co4 117.0(3)
B6 B10 Co4 65.1(2)
C12 B10 H10 117(2)
B7 B10 H10 123(2)
B13 B10 H10 115(2)
B6 B10 H10 119(2)
Co4 B10 H10 121(2)
B8 B11 C12 107.5(3)
B8 B11 B9 117.3(4)
C12 B11 B9 58.8(3)
B8 B11 B5 66.2(4)
C12 B11 B5 107.2(3)
B9 B11 B5 63.0(3)
B8 B11 B13 61.2(3)
C12 B11 B13 57.2(3)
B9 B11 B13 109.3(4)
B5 B11 B13 112.7(3)
B8 B11 H11 116.7
C12 B11 H11 125.8
B9 B11 H11 118.2
B5 B11 H11 118.0
B13 B11 H11 121.5
C121 C12 B13 113.8(5)
C121 C12 B10 117.5(4)
B13 C12 B10 62.7(3)
C121 C12 B9 118.4(4)
B13 C12 B9 117.8(4)
B10 C12 B9 114.5(4)
C121 C12 B11 120.5(4)
B13 C12 B11 63.9(3)
B10 C12 B11 112.1(4)
B9 C12 B11 61.9(3)
C121 C12 B6 117.3(4)
B13 C12 B6 118.2(4)
B10 C12 B6 64.3(3)
B9 C12 B6 61.7(3)
B11 C12 B6 112.4(3)
C12 B13 B7 107.5(4)
C12 B13 B10 59.2(3)
B7 B13 B10 60.6(3)
C12 B13 B8 104.8(5)
B7 B13 B8 61.8(4)
B10 B13 B8 108.2(5)
C12 B13 B11 59.0(3)
B7 B13 B11 105.9(4)
B10 B13 B11 105.7(4)
B8 B13 B11 56.1(4)
C12 B13 H13 123.1
B7 B13 H13 121.0
B10 B13 H13 121.8
B8 B13 H13 122.8
B11 B13 H13 124.6
C1 C11 H7A 109.5
C1 C11 H7B 109.5
H7A C11 H7B 109.5
C1 C11 H7C 109.5
H7A C11 H7C 109.5
H7B C11 H7C 109.5
C42 C41 C45 108.8(6)
C42 C41 Co4 69.3(3)
C45 C41 Co4 71.1(3)
C42 C41 H41 125.6
C45 C41 H41 125.6
Co4 C41 H41 125.6
C41 C42 C43 108.2(5)
C41 C42 Co4 70.9(3)
C43 C42 Co4 71.2(3)
C41 C42 H42 125.9
C43 C42 H42 125.9
Co4 C42 H42 125.9
C44 C43 C42 106.5(4)
C44 C43 Co4 71.0(2)
C42 C43 Co4 68.2(3)
C44 C43 H43 126.7
C42 C43 H43 126.7
Co4 C43 H43 126.7
C43 C44 C45 109.1(6)
C43 C44 Co4 69.8(3)
C45 C44 Co4 69.7(3)
C43 C44 H44 125.5
C45 C44 H44 125.5
Co4 C44 H44 125.5
C41 C45 C44 107.4(6)
C41 C45 Co4 69.5(3)
C44 C45 Co4 70.7(3)
C41 C45 H45 126.3
C44 C45 H45 126.3
Co4 C45 H45 126.3
C12 C121 H12A 109.5
C12 C121 H12B 109.5
H12A C121 H12B 109.5
C12 C121 H12C 109.5
H12A C121 H12C 109.5
H12B C121 H12C 109.5

loop_
_geom_bond_atom_site_label_1
_geom_bond_atom_site_label_2
_geom_bond_distance
Co4 C42 2.017(5)
Co4 C41 2.036(5)
Co4 C1 2.044(4)
Co4 C43 2.055(3)
Co4 C45 2.056(4)
Co4 C44 2.070(4)
Co4 B10 2.101(5)
Co4 B6 2.129(5)
Co4 B7 2.172(4)
Co4 B2 2.211(4)
Co4 B3 2.219(6)
C1 B3 1.495(8)
C1 C11 1.517(6)
C1 B2 1.537(5)
C1 B5 1.766(6)
B2 B6 1.801(7)
B2 B9 1.806(7)
B2 B5 1.992(6)
B2 H2 1.03(4)
B3 B8 1.785(9)
B3 B7 1.810(10)
B3 B5 2.021(7)
B3 H3 1.1200
B5 B11 1.785(8)
B5 B9 1.852(7)
B5 B8 1.893(9)
B5 H5 1.065(19)
B6 C12 1.739(8)
B6 B9 1.764(7)
B6 B10 1.832(9)
B6 H6 0.85(5)
B7 B13 1.729(8)
B7 B10 1.761(10)
B7 B8 1.799(8)
B7 H7 1.15(4)
B8 B11 1.679(10)
B8 B13 1.772(8)
B8 H8 1.1200
B9 C12 1.703(8)
B9 B11 1.757(8)
B9 H9 1.09(5)
B10 C12 1.702(7)
B10 B13 1.761(8)
B10 H10 1.12(5)
B11 C12 1.713(8)
B11 B13 1.795(7)
B11 H11 1.1200
C12 C121 1.530(6)
C12 B13 1.681(8)
B13 H13 1.1200
C11 H7A 0.9800
C11 H7B 0.9800
C11 H7C 0.9800
C41 C42 1.379(9)
C41 C45 1.379(9)
C41 H41 1.0000
C42 C43 1.412(12)
C42 H42 1.0000
C43 C44 1.384(9)
C43 H43 1.0000
C44 C45 1.398(7)
C44 H44 1.0000
C45 H45 1.0000
C121 H12A 0.9800
C121 H12B 0.9800
C121 H12C 0.9800
